data_7717628
loop_
_publ_author_name
'Angarkhe, Priyanka R.'
'Sahoo, Satyajit'
'Deo, Simran Singh'
'Shankar, Kripa S. R.'
'Upadhyay, Manav'
'Mahiya, Kuldeep'
'Tripathy, Jagnyaseni'
'Behera, Rakesh K.'
'Mohapatra, Swagat K.'

_publ_section_title
;
 Structural and Optical Studies of Fluoride ion binding using
 N-heteroaromatic based ligands.
;
_journal_name_full 'Dalton Transactions'
_journal_paper_doi 10.1039/D4DT02857K
_journal_year 2024
_chemical_formula_moiety 'C13 H10 N2 O2, H O0.5'
_chemical_formula_sum 'C13 H11 N2 O2.5'
_chemical_formula_weight 235.24
_space_group_crystal_system triclinic
_space_group_IT_number 2
_space_group_name_Hall '-P 1'
_space_group_name_H-M_alt 'P -1'
_atom_sites_solution_hydrogens mixed
_atom_sites_solution_primary iterative
_audit_creation_date 2024-10-29
_audit_creation_method
;
Olex2 1.5
(compiled 2024.02.16 svn.r378c4104 for OlexSys, GUI svn.r6928)
;
_audit_update_record
;
2024-10-30 deposited with the CCDC.	2024-12-03 downloaded from the CCDC.
;
_cell_angle_alpha 94.416(7)
_cell_angle_beta 91.100(9)
_cell_angle_gamma 93.667(8)
_cell_formula_units_Z 2
_cell_length_a 3.8217(9)
_cell_length_b 5.7898(11)
_cell_length_c 24.196(5)
_cell_measurement_reflns_used 1178
_cell_measurement_temperature 298(2)
_cell_measurement_theta_max 0.980
_cell_measurement_theta_min 0.978
_cell_volume 532.5(2)
_computing_cell_refinement 'Bruker SHELXL'
_computing_data_collection 'Bruker APEX4'
_computing_data_reduction 'Bruker SAINT'
_computing_molecular_graphics 'Olex2 1.5 (Dolomanov et al., 2009)'
_computing_publication_material 'Olex2 1.5 (Dolomanov et al., 2009)'
_computing_structure_refinement 'XL  (Sheldrick, 2008)'
_computing_structure_solution 'olex2.solve 1.5 (Bourhis et al., 2015)'
_diffrn_ambient_temperature 298(2)
_diffrn_measured_fraction_theta_full 0.997
_diffrn_measured_fraction_theta_max 0.997
_diffrn_measurement_device_type 'Bruker D8 quest photon detector'
_diffrn_measurement_method 'Omega and Phi scans'
_diffrn_radiation_type MoK\a
_diffrn_radiation_wavelength 0.71073
_diffrn_reflns_av_R_equivalents 0.0914
_diffrn_reflns_av_unetI/netI 0.1031
_diffrn_reflns_Laue_measured_fraction_full 0.997
_diffrn_reflns_Laue_measured_fraction_max 0.997
_diffrn_reflns_limit_h_max 4
_diffrn_reflns_limit_h_min -4
_diffrn_reflns_limit_k_max 7
_diffrn_reflns_limit_k_min -7
_diffrn_reflns_limit_l_max 31
_diffrn_reflns_limit_l_min -31
_diffrn_reflns_number 8067
_diffrn_reflns_point_group_measured_fraction_full 0.997
_diffrn_reflns_point_group_measured_fraction_max 0.997
_diffrn_reflns_theta_full 25.242
_diffrn_reflns_theta_max 27.564
_diffrn_reflns_theta_min 2.534
_diffrn_source microfocus
_exptl_absorpt_coefficient_mu 0.104
_exptl_crystal_colour Colourless
_exptl_crystal_density_diffrn 1.467
_exptl_crystal_description Plate
_exptl_crystal_F_000 246
_exptl_crystal_size_max 0.21
_exptl_crystal_size_mid 0.2
_exptl_crystal_size_min 0.19
_refine_diff_density_max 0.250
_refine_diff_density_min -0.267
_refine_diff_density_rms 0.056
_refine_ls_extinction_method none
_refine_ls_goodness_of_fit_ref 1.084
_refine_ls_hydrogen_treatment mixed
_refine_ls_matrix_type full
_refine_ls_number_parameters 166
_refine_ls_number_reflns 2435
_refine_ls_number_restraints 1
_refine_ls_restrained_S_all 1.084
_refine_ls_R_factor_all 0.1660
_refine_ls_R_factor_gt 0.0695
_refine_ls_shift/su_max 0.000
_refine_ls_shift/su_mean 0.000
_refine_ls_structure_factor_coef Fsqd
_refine_ls_weighting_details 'w=1/[\s^2^(Fo^2^)+(0.0624P)^2^+0.2484P] where P=(Fo^2^+2Fc^2^)/3'
_refine_ls_weighting_scheme calc
_refine_ls_wR_factor_gt 0.1450
_refine_ls_wR_factor_ref 0.2003
_reflns_Friedel_coverage 0.000
_reflns_number_gt 1178
_reflns_number_total 2435
_reflns_threshold_expression 'I > 2\s(I)'
_cod_data_source_file d4dt02857k2.cif
_cod_data_source_block 24diohbicyc
_cod_original_formula_sum 'C13 H11 N2 O2.50'
_cod_database_code 7717628
_shelx_shelxl_version_number 2019/1
_shelx_space_group_comment
;
The symmetry employed for this shelxl refinement is uniquely defined
by the following loop, which should always be used as a source of
symmetry information in preference to the above space-group names.
They are only intended as comments.
;
_olex2_refinement_description
;
1. Fixed Uiso
 At 1.2 times of:
  All C(H) groups, All N(H) groups
 At 1.5 times of:
  All O(H) groups
2. Restrained distances
 O3-H3
 0.85 with sigma of 0.02
3.a Aromatic/amide H refined with riding coordinates:
 N2(H2A), C10(H10), C13(H13), C7(H7), C12(H12), C4(H4), C5(H5), C6(H6)
3.b Idealised tetrahedral OH refined as rotating group:
 O2(H2), O1(H1)
;
_olex2_submission_special_instructions 'No special instructions were received'

loop_
_space_group_symop_operation_xyz
'x, y, z'
'-x, -y, -z'

loop_
_atom_site_label
_atom_site_type_symbol
_atom_site_fract_x
_atom_site_fract_y
_atom_site_fract_z
_atom_site_U_iso_or_equiv
_atom_site_adp_type
_atom_site_occupancy
_atom_site_site_symmetry_order
_atom_site_calc_flag
_atom_site_refinement_flags_posn
_atom_site_refinement_flags_adp
_atom_site_refinement_flags_occupancy
_atom_site_disorder_assembly
_atom_site_disorder_group
O2 O 0.5062(7) 0.1901(4) 0.72813(9) 0.0500(7) Uani 1 1 d . . . . .
H2 H 0.581248 0.248202 0.758367 0.075 Uiso 1 1 calc R U . . .
O1 O 0.4924(8) 0.3413(5) 0.53807(10) 0.0638(8) Uani 1 1 d . . . . .
H1 H 0.328851 0.242117 0.536799 0.096 Uiso 1 1 calc R U . . .
N1 N 0.8063(7) 0.4911(4) 0.80116(11) 0.0387(7) Uani 1 1 d . . . . .
N2 N 1.0486(7) 0.8284(4) 0.77700(11) 0.0409(7) Uani 1 1 d . . . . .
H2A H 1.115993 0.936591 0.756403 0.049 Uiso 1 1 calc R U . . .
C8 C 0.7702(8) 0.5541(5) 0.70232(13) 0.0339(7) Uani 1 1 d . . . . .
C9 C 0.5919(8) 0.3349(5) 0.68853(13) 0.0369(8) Uani 1 1 d . . . . .
C3 C 1.0978(8) 0.8318(5) 0.83367(13) 0.0383(8) Uani 1 1 d . . . . .
C2 C 0.8736(8) 0.6221(5) 0.75953(13) 0.0353(8) Uani 1 1 d . . . . .
C1 C 0.9469(8) 0.6186(5) 0.84856(13) 0.0380(8) Uani 1 1 d . . . . .
C10 C 0.4995(9) 0.2661(5) 0.63385(13) 0.0422(8) Uani 1 1 d . . . . .
H10 H 0.383779 0.121524 0.624794 0.051 Uiso 1 1 calc R U . . .
C11 C 0.5793(9) 0.4120(6) 0.59292(13) 0.0422(8) Uani 1 1 d . . . . .
C13 C 0.8461(9) 0.6949(5) 0.65949(13) 0.0425(9) Uani 1 1 d . . . . .
H13 H 0.965290 0.838863 0.667760 0.051 Uiso 1 1 calc R U . . .
C7 C 0.9504(9) 0.5691(6) 0.90374(14) 0.0466(9) Uani 1 1 d . . . . .
H7 H 0.851228 0.429264 0.914532 0.056 Uiso 1 1 calc R U . . .
C12 C 0.7506(9) 0.6277(6) 0.60538(14) 0.0458(9) Uani 1 1 d . . . . .
H12 H 0.800344 0.725981 0.577512 0.055 Uiso 1 1 calc R U . . .
C4 C 1.2550(9) 0.9977(6) 0.87219(15) 0.0475(9) Uani 1 1 d . . . . .
H4 H 1.355247 1.137927 0.861768 0.057 Uiso 1 1 calc R U . . .
C5 C 1.2552(10) 0.9445(6) 0.92676(16) 0.0521(10) Uani 1 1 d . . . . .
H5 H 1.357225 1.051566 0.953930 0.063 Uiso 1 1 calc R U . . .
C6 C 1.1063(10) 0.7346(7) 0.94199(15) 0.0537(10) Uani 1 1 d . . . . .
H6 H 1.111849 0.704693 0.979201 0.064 Uiso 1 1 calc R U . . .
O3 O 1.000000 1.000000 0.500000 0.120(2) Uani 1 2 d DS . P . .
H3 H 0.850(15) 1.101(10) 0.499(3) 0.15(3) Uiso 1 1 d D . . . .

loop_
_atom_site_aniso_label
_atom_site_aniso_U_11
_atom_site_aniso_U_22
_atom_site_aniso_U_33
_atom_site_aniso_U_23
_atom_site_aniso_U_13
_atom_site_aniso_U_12
O2 0.0722(18) 0.0392(13) 0.0365(14) 0.0076(11) -0.0029(13) -0.0171(12)
O1 0.092(2) 0.0616(18) 0.0355(15) 0.0000(12) -0.0116(14) -0.0085(14)
N1 0.0465(17) 0.0361(14) 0.0327(16) 0.0039(12) -0.0028(13) -0.0042(12)
N2 0.0519(18) 0.0334(14) 0.0362(17) 0.0041(12) -0.0034(13) -0.0075(12)
C8 0.0353(18) 0.0322(16) 0.0338(18) 0.0031(13) -0.0022(14) -0.0011(13)
C9 0.044(2) 0.0310(16) 0.0354(19) 0.0057(14) 0.0016(15) -0.0026(14)
C3 0.041(2) 0.0375(17) 0.0358(19) 0.0003(14) -0.0028(15) 0.0017(14)
C2 0.0356(19) 0.0333(16) 0.0368(19) 0.0037(14) 0.0004(15) 0.0000(14)
C1 0.041(2) 0.0369(17) 0.0357(19) 0.0011(14) 0.0010(15) 0.0021(14)
C10 0.051(2) 0.0359(17) 0.039(2) 0.0016(15) -0.0034(16) -0.0050(15)
C11 0.053(2) 0.0427(19) 0.0304(18) 0.0022(15) -0.0048(16) 0.0001(16)
C13 0.056(2) 0.0315(16) 0.039(2) 0.0054(14) -0.0004(16) -0.0110(15)
C7 0.057(2) 0.044(2) 0.039(2) 0.0056(16) -0.0002(17) 0.0005(17)
C12 0.065(2) 0.0381(18) 0.034(2) 0.0089(15) -0.0013(17) -0.0073(16)
C4 0.048(2) 0.0439(19) 0.049(2) 0.0002(16) -0.0071(17) -0.0051(16)
C5 0.059(2) 0.049(2) 0.047(2) -0.0072(17) -0.0066(18) -0.0025(18)
C6 0.059(2) 0.064(2) 0.037(2) -0.0013(18) -0.0063(18) 0.0036(19)
O3 0.092(5) 0.117(5) 0.162(6) 0.066(5) 0.027(4) 0.013(4)

loop_
_atom_type_symbol
_atom_type_description
_atom_type_scat_dispersion_real
_atom_type_scat_dispersion_imag
_atom_type_scat_source
C C 0.0033 0.0016 'International Tables Vol C Tables 4.2.6.8 and 6.1.1.4'
H H 0.0000 0.0000 'International Tables Vol C Tables 4.2.6.8 and 6.1.1.4'
N N 0.0061 0.0033 'International Tables Vol C Tables 4.2.6.8 and 6.1.1.4'
O O 0.0106 0.0060 'International Tables Vol C Tables 4.2.6.8 and 6.1.1.4'

loop_
_geom_angle_atom_site_label_1
_geom_angle_atom_site_label_2
_geom_angle_atom_site_label_3
_geom_angle
_geom_angle_site_symmetry_1
_geom_angle_site_symmetry_3
_geom_angle_publ_flag
C9 O2 H2 109.5 . . ?
C11 O1 H1 109.5 . . ?
C2 N1 C1 105.7(3) . . ?
C3 N2 H2A 126.2 . . ?
C2 N2 H2A 126.2 . . ?
C2 N2 C3 107.6(3) . . ?
C9 C8 C2 119.7(3) . . ?
C13 C8 C9 117.8(3) . . ?
C13 C8 C2 122.4(3) . . ?
O2 C9 C8 121.0(3) . . ?
O2 C9 C10 118.8(3) . . ?
C10 C9 C8 120.1(3) . . ?
N2 C3 C1 105.6(3) . . ?
N2 C3 C4 131.9(3) . . ?
C4 C3 C1 122.5(3) . . ?
N1 C2 N2 112.0(3) . . ?
N1 C2 C8 123.8(3) . . ?
N2 C2 C8 124.2(3) . . ?
N1 C1 C3 109.1(3) . . ?
C7 C1 N1 131.1(3) . . ?
C7 C1 C3 119.8(3) . . ?
C9 C10 H10 120.1 . . ?
C11 C10 C9 119.9(3) . . ?
C11 C10 H10 120.1 . . ?
C10 C11 O1 119.9(3) . . ?
C10 C11 C12 121.1(3) . . ?
C12 C11 O1 119.0(3) . . ?
C8 C13 H13 119.0 . . ?
C12 C13 C8 122.0(3) . . ?
C12 C13 H13 119.0 . . ?
C1 C7 H7 121.2 . . ?
C6 C7 C1 117.6(3) . . ?
C6 C7 H7 121.2 . . ?
C11 C12 H12 120.5 . . ?
C13 C12 C11 119.0(3) . . ?
C13 C12 H12 120.5 . . ?
C3 C4 H4 121.7 . . ?
C5 C4 C3 116.6(3) . . ?
C5 C4 H4 121.7 . . ?
C4 C5 H5 119.3 . . ?
C4 C5 C6 121.4(3) . . ?
C6 C5 H5 119.3 . . ?
C7 C6 C5 122.1(4) . . ?
C7 C6 H6 119.0 . . ?
C5 C6 H6 119.0 . . ?
H3 O3 H3 180.00(14) . 2_776 ?

loop_
_geom_bond_atom_site_label_1
_geom_bond_atom_site_label_2
_geom_bond_distance
_geom_bond_site_symmetry_2
_geom_bond_publ_flag
O2 H2 0.8200 . ?
O2 C9 1.352(4) . ?
O1 H1 0.8200 . ?
O1 C11 1.386(4) . ?
N1 C2 1.326(4) . ?
N1 C1 1.395(4) . ?
N2 H2A 0.8600 . ?
N2 C3 1.379(4) . ?
N2 C2 1.364(4) . ?
C8 C9 1.414(4) . ?
C8 C2 1.450(4) . ?
C8 C13 1.391(4) . ?
C9 C10 1.384(4) . ?
C3 C1 1.404(4) . ?
C3 C4 1.385(5) . ?
C1 C7 1.387(4) . ?
C10 H10 0.9300 . ?
C10 C11 1.377(4) . ?
C11 C12 1.382(4) . ?
C13 H13 0.9300 . ?
C13 C12 1.372(4) . ?
C7 H7 0.9300 . ?
C7 C6 1.378(5) . ?
C12 H12 0.9300 . ?
C4 H4 0.9300 . ?
C4 C5 1.379(5) . ?
C5 H5 0.9300 . ?
C5 C6 1.387(5) . ?
C6 H6 0.9300 . ?
O3 H3 0.843(19) 2_776 ?
O3 H3 0.843(19) . ?

loop_
_geom_torsion_atom_site_label_1
_geom_torsion_atom_site_label_2
_geom_torsion_atom_site_label_3
_geom_torsion_atom_site_label_4
_geom_torsion
_geom_torsion_site_symmetry_1
_geom_torsion_site_symmetry_2
_geom_torsion_site_symmetry_3
_geom_torsion_site_symmetry_4
_geom_torsion_publ_flag
O2 C9 C10 C11 179.0(3) . . . . ?
O1 C11 C12 C13 -178.0(3) . . . . ?
N1 C1 C7 C6 -178.7(3) . . . . ?
N2 C3 C1 N1 -0.6(3) . . . . ?
N2 C3 C1 C7 -179.4(3) . . . . ?
N2 C3 C4 C5 179.3(3) . . . . ?
C8 C9 C10 C11 -0.5(5) . . . . ?
C8 C13 C12 C11 -1.2(5) . . . . ?
C9 C8 C2 N1 -1.1(5) . . . . ?
C9 C8 C2 N2 179.5(3) . . . . ?
C9 C8 C13 C12 0.6(5) . . . . ?
C9 C10 C11 O1 178.8(3) . . . . ?
C9 C10 C11 C12 -0.1(5) . . . . ?
C3 N2 C2 N1 -0.1(4) . . . . ?
C3 N2 C2 C8 179.4(3) . . . . ?
C3 C1 C7 C6 -0.2(5) . . . . ?
C3 C4 C5 C6 0.3(5) . . . . ?
C2 N1 C1 C3 0.5(3) . . . . ?
C2 N1 C1 C7 179.1(3) . . . . ?
C2 N2 C3 C1 0.4(3) . . . . ?
C2 N2 C3 C4 -179.3(3) . . . . ?
C2 C8 C9 O2 2.1(5) . . . . ?
C2 C8 C9 C10 -178.4(3) . . . . ?
C2 C8 C13 C12 179.2(3) . . . . ?
C1 N1 C2 N2 -0.3(4) . . . . ?
C1 N1 C2 C8 -179.8(3) . . . . ?
C1 C3 C4 C5 -0.4(5) . . . . ?
C1 C7 C6 C5 0.1(5) . . . . ?
C10 C11 C12 C13 0.9(5) . . . . ?
C13 C8 C9 O2 -179.3(3) . . . . ?
C13 C8 C9 C10 0.2(5) . . . . ?
C13 C8 C2 N1 -179.7(3) . . . . ?
C13 C8 C2 N2 0.9(5) . . . . ?
C4 C3 C1 N1 179.1(3) . . . . ?
C4 C3 C1 C7 0.4(5) . . . . ?
C4 C5 C6 C7 -0.1(6) . . . . ?
